data_4338221
loop_
_publ_author_name
'K\"onig, Sonja N'
'Sch\"adle, Christoph'
'Maichle-M\"ossmer, C\"acilia'
'Anwander, Reiner'

_publ_section_title
;
 Silylamide Complexes of Chromium(II), Manganese(II), and Cobalt(II)
 Bearing the Ligands N(SiHMe2)2 and N(SiPhMe2)2.
;
_journal_issue 9
_journal_name_full 'Inorganic chemistry'
_journal_page_first 4585
_journal_page_last 4597
_journal_paper_doi 10.1021/ic5002682
_journal_volume 53
_journal_year 2014
_chemical_formula_moiety C14H44CoN4Si4
_chemical_formula_sum 'C14 H44 Co N4 Si4'
_chemical_formula_weight 439.82
_chemical_name_common work
_chemical_name_systematic
;
 Bis(bis(dimethylsilyl)amido)(teramethylethylene)cobalt(II)
;
_space_group_IT_number 14
_symmetry_cell_setting monoclinic
_symmetry_space_group_name_Hall '-P 2yn'
_symmetry_space_group_name_H-M 'P 1 21/n 1'
_atom_sites_solution_hydrogens geom
_atom_sites_solution_primary direct
_atom_sites_solution_secondary difmap
_audit_creation_method SHELXL-97
_cell_angle_alpha 90.00
_cell_angle_beta 95.7060(10)
_cell_angle_gamma 90.00
_cell_formula_units_Z 4
_cell_length_a 10.0324(2)
_cell_length_b 17.8533(4)
_cell_length_c 14.3726(4)
_cell_measurement_temperature 100(2)
_cell_volume 2561.54(10)
_computing_structure_refinement 'SHELXL-97 (Sheldrick, 1997)'
_computing_structure_solution 'SHELXS-97 (Sheldrick, 1990)'
_diffrn_ambient_temperature 100(2)
_diffrn_measured_fraction_theta_full 0.998
_diffrn_measured_fraction_theta_max 0.994
_diffrn_measurement_device_type 'APEX II DUO'
_diffrn_measurement_method omega/phi
_diffrn_radiation_monochromator multilayer
_diffrn_radiation_source 'Imus-focus sealed tube'
_diffrn_radiation_type MoK\a
_diffrn_radiation_wavelength 0.71073
_diffrn_reflns_av_R_equivalents 0.0244
_diffrn_reflns_av_sigmaI/netI 0.0239
_diffrn_reflns_limit_h_max 12
_diffrn_reflns_limit_h_min -13
_diffrn_reflns_limit_k_max 23
_diffrn_reflns_limit_k_min -23
_diffrn_reflns_limit_l_max 18
_diffrn_reflns_limit_l_min -19
_diffrn_reflns_number 25809
_diffrn_reflns_theta_full 27.50
_diffrn_reflns_theta_max 28.31
_diffrn_reflns_theta_min 1.82
_exptl_absorpt_coefficient_mu 0.861
_exptl_absorpt_correction_T_max 0.9044
_exptl_absorpt_correction_T_min 0.8486
_exptl_absorpt_correction_type numerical
_exptl_absorpt_process_details sadabs
_exptl_crystal_colour green
_exptl_crystal_density_diffrn 1.140
_exptl_crystal_density_method 'not measured'
_exptl_crystal_description block
_exptl_crystal_F_000 956
_exptl_crystal_size_max 0.20
_exptl_crystal_size_mid 0.14
_exptl_crystal_size_min 0.12
_refine_diff_density_max 0.505
_refine_diff_density_min -0.281
_refine_diff_density_rms 0.053
_refine_ls_extinction_method none
_refine_ls_goodness_of_fit_ref 1.020
_refine_ls_hydrogen_treatment mixed
_refine_ls_matrix_type full
_refine_ls_number_parameters 236
_refine_ls_number_reflns 6352
_refine_ls_number_restraints 0
_refine_ls_restrained_S_all 1.020
_refine_ls_R_factor_all 0.0359
_refine_ls_R_factor_gt 0.0277
_refine_ls_shift/su_max 0.001
_refine_ls_shift/su_mean 0.000
_refine_ls_structure_factor_coef Fsqd
_refine_ls_weighting_details 'calc w=1/[\s^2^(Fo^2^)+(0.0327P)^2^+1.2280P] where P=(Fo^2^+2Fc^2^)/3'
_refine_ls_weighting_scheme calc
_refine_ls_wR_factor_gt 0.0671
_refine_ls_wR_factor_ref 0.0707
_reflns_number_gt 5443
_reflns_number_total 6352
_reflns_threshold_expression >2sigma(I)
_cod_data_source_file ic5002682_si_002.cif
_cod_data_source_block 6
_cod_depositor_comments
;
The following automatic conversions were performed:

'_exptl_absorpt_correction_type' value 'Numerical' changed to
'numerical' according to
/usr/data/users/saulius/crontab/automatic-downloads/rss-feeds/ACS/lib/dictionaries/cif_core.dic
dictionary named 'cif_core.dic' version 2.4.2 from 2011-04-26.

Automatic conversion script
Id: cif_fix_values 2281 2013-09-26 08:29:07Z andrius 

 Adding full bibliography for 4338216--4338226.cif.
;
_cod_original_sg_symbol_H-M P21/n
_cod_database_code 4338221

loop_
_symmetry_equiv_pos_as_xyz
'x, y, z'
'-x+1/2, y+1/2, -z+1/2'
'-x, -y, -z'
'x-1/2, -y-1/2, z-1/2'

loop_
_atom_site_label
_atom_site_type_symbol
_atom_site_fract_x
_atom_site_fract_y
_atom_site_fract_z
_atom_site_U_iso_or_equiv
_atom_site_adp_type
_atom_site_occupancy
_atom_site_symmetry_multiplicity
_atom_site_calc_flag
_atom_site_refinement_flags
N1 N 0.22324(12) 0.13835(7) 0.17693(8) 0.0166(2) Uani 1 1 d .
Co1 Co 0.030954(19) 0.157728(10) 0.181960(13) 0.01424(6) Uani 1 1 d .
Si1 Si 0.32224(4) 0.16705(2) 0.27342(3) 0.02084(9) Uani 1 1 d .
Si2 Si 0.28282(4) 0.08922(2) 0.08837(3) 0.01800(9) Uani 1 1 d .
N2 N -0.06067(12) 0.09507(7) 0.26924(9) 0.0187(2) Uani 1 1 d .
Si4 Si -0.04547(4) 0.00518(2) 0.23205(3) 0.02105(9) Uani 1 1 d .
Si3 Si -0.12013(4) 0.12496(2) 0.36918(3) 0.02120(9) Uani 1 1 d .
N3 N 0.00709(13) 0.27918(7) 0.18719(9) 0.0209(3) Uani 1 1 d .
C1 C 0.36924(18) 0.09251(10) 0.36256(12) 0.0329(4) Uani 1 1 d .
H1A H 0.2885 0.0745 0.3887 0.049 Uiso 1 1 calc R
H1B H 0.4316 0.1133 0.4128 0.049 Uiso 1 1 calc R
H1C H 0.4122 0.0508 0.3328 0.049 Uiso 1 1 calc R
C2 C 0.48216(18) 0.21335(11) 0.24675(14) 0.0373(4) Uani 1 1 d .
H2A H 0.5407 0.1762 0.2214 0.056 Uiso 1 1 calc R
H2B H 0.5274 0.2348 0.3042 0.056 Uiso 1 1 calc R
H2C H 0.4618 0.2533 0.2007 0.056 Uiso 1 1 calc R
C4 C 0.36084(19) 0.15046(10) 0.00314(12) 0.0303(4) Uani 1 1 d .
H4A H 0.2952 0.1876 -0.0226 0.046 Uiso 1 1 calc R
H4B H 0.3895 0.1197 -0.0477 0.046 Uiso 1 1 calc R
H4C H 0.4386 0.1762 0.0351 0.046 Uiso 1 1 calc R
C8 C 0.09078(19) -0.05071(10) 0.29654(14) 0.0365(4) Uani 1 1 d .
H8A H 0.1773 -0.0266 0.2906 0.055 Uiso 1 1 calc R
H8B H 0.0913 -0.1013 0.2702 0.055 Uiso 1 1 calc R
H8C H 0.0755 -0.0536 0.3627 0.055 Uiso 1 1 calc R
C7 C -0.20008(19) -0.05383(10) 0.22784(15) 0.0374(4) Uani 1 1 d .
H7A H -0.2186 -0.0665 0.2916 0.056 Uiso 1 1 calc R
H7B H -0.1866 -0.0999 0.1930 0.056 Uiso 1 1 calc R
H7C H -0.2760 -0.0260 0.1967 0.056 Uiso 1 1 calc R
C5 C -0.22888(19) 0.05549(12) 0.42372(13) 0.0377(4) Uani 1 1 d .
H5A H -0.3070 0.0437 0.3797 0.057 Uiso 1 1 calc R
H5B H -0.2589 0.0768 0.4809 0.057 Uiso 1 1 calc R
H5C H -0.1777 0.0096 0.4391 0.057 Uiso 1 1 calc R
C6 C 0.01555(18) 0.15323(10) 0.46176(12) 0.0297(4) Uani 1 1 d .
H6A H 0.0717 0.1097 0.4799 0.045 Uiso 1 1 calc R
H6B H -0.0248 0.1722 0.5165 0.045 Uiso 1 1 calc R
H6C H 0.0706 0.1925 0.4373 0.045 Uiso 1 1 calc R
C11 C 0.12118(19) 0.31603(9) 0.14824(14) 0.0325(4) Uani 1 1 d .
H11A H 0.1006 0.3691 0.1373 0.049 Uiso 1 1 calc R
H11B H 0.1371 0.2920 0.0890 0.049 Uiso 1 1 calc R
H11C H 0.2015 0.3114 0.1926 0.049 Uiso 1 1 calc R
C9 C -0.11791(18) 0.29294(9) 0.12563(12) 0.0291(4) Uani 1 1 d .
H9A H -0.1257 0.3471 0.1111 0.035 Uiso 1 1 calc R
H9B H -0.1959 0.2783 0.1587 0.035 Uiso 1 1 calc R
C10 C -0.11947(19) 0.24891(9) 0.03556(12) 0.0295(4) Uani 1 1 d .
H10A H -0.2047 0.2584 -0.0036 0.035 Uiso 1 1 calc R
H10B H -0.0451 0.2660 0.0004 0.035 Uiso 1 1 calc R
N4 N -0.10546(13) 0.16765(7) 0.05430(9) 0.0205(3) Uani 1 1 d .
C14 C -0.23688(16) 0.13594(11) 0.07200(13) 0.0320(4) Uani 1 1 d .
H14A H -0.2666 0.1587 0.1284 0.048 Uiso 1 1 calc R
H14B H -0.2284 0.0817 0.0808 0.048 Uiso 1 1 calc R
H14C H -0.3026 0.1464 0.0185 0.048 Uiso 1 1 calc R
C13 C -0.06506(18) 0.13084(10) -0.03066(11) 0.0290(4) Uani 1 1 d .
H13A H -0.1321 0.1411 -0.0835 0.044 Uiso 1 1 calc R
H13B H -0.0585 0.0767 -0.0203 0.044 Uiso 1 1 calc R
H13C H 0.0221 0.1503 -0.0445 0.044 Uiso 1 1 calc R
C12 C -0.00779(18) 0.31313(9) 0.27971(11) 0.0273(3) Uani 1 1 d .
H12A H 0.0738 0.3042 0.3217 0.041 Uiso 1 1 calc R
H12B H -0.0845 0.2905 0.3063 0.041 Uiso 1 1 calc R
H12C H -0.0225 0.3672 0.2724 0.041 Uiso 1 1 calc R
C3 C 0.4099(2) 0.01626(10) 0.12854(13) 0.0372(4) Uani 1 1 d .
H3A H 0.4875 0.0403 0.1631 0.056 Uiso 1 1 calc R
H3B H 0.4386 -0.0101 0.0742 0.056 Uiso 1 1 calc R
H3C H 0.3701 -0.0196 0.1694 0.056 Uiso 1 1 calc R
H1 H 0.1789(17) 0.0524(9) 0.0344(12) 0.021(4) Uiso 1 1 d .
H2 H 0.2511(18) 0.2206(10) 0.3196(13) 0.029(5) Uiso 1 1 d .
H3 H -0.2157(18) 0.1908(10) 0.3496(13) 0.029(5) Uiso 1 1 d .
H4 H -0.0117(18) 0.0069(10) 0.1383(13) 0.031(5) Uiso 1 1 d .

loop_
_atom_site_aniso_label
_atom_site_aniso_U_11
_atom_site_aniso_U_22
_atom_site_aniso_U_33
_atom_site_aniso_U_23
_atom_site_aniso_U_13
_atom_site_aniso_U_12
N1 0.0135(6) 0.0177(5) 0.0189(6) -0.0017(5) 0.0036(5) 0.0014(4)
Co1 0.01296(10) 0.01438(9) 0.01570(10) -0.00082(7) 0.00301(7) 0.00165(7)
Si1 0.0151(2) 0.0238(2) 0.0233(2) -0.00616(17) 0.00043(16) 0.00191(15)
Si2 0.0184(2) 0.01686(18) 0.0197(2) -0.00127(15) 0.00647(16) 0.00264(15)
N2 0.0182(6) 0.0192(6) 0.0195(6) -0.0013(5) 0.0060(5) -0.0020(5)
Si4 0.0216(2) 0.01819(19) 0.0241(2) -0.00210(16) 0.00577(17) -0.00369(16)
Si3 0.0176(2) 0.0267(2) 0.0199(2) -0.00235(17) 0.00482(16) 0.00234(16)
N3 0.0231(7) 0.0169(6) 0.0227(6) -0.0023(5) 0.0028(5) 0.0041(5)
C1 0.0324(9) 0.0376(10) 0.0269(9) -0.0037(7) -0.0057(7) 0.0085(8)
C2 0.0235(9) 0.0430(10) 0.0455(11) -0.0114(9) 0.0032(8) -0.0090(8)
C4 0.0347(9) 0.0318(9) 0.0265(8) 0.0019(7) 0.0124(7) -0.0020(7)
C8 0.0384(10) 0.0256(8) 0.0446(11) 0.0034(8) -0.0009(8) 0.0035(7)
C7 0.0330(10) 0.0298(9) 0.0507(12) -0.0061(8) 0.0098(9) -0.0134(8)
C5 0.0338(10) 0.0509(11) 0.0311(9) -0.0028(9) 0.0159(8) -0.0075(8)
C6 0.0293(9) 0.0365(9) 0.0231(8) -0.0039(7) 0.0008(7) 0.0025(7)
C11 0.0376(10) 0.0192(7) 0.0421(10) 0.0044(7) 0.0112(8) 0.0001(7)
C9 0.0335(9) 0.0237(8) 0.0293(9) -0.0031(7) -0.0011(7) 0.0147(7)
C10 0.0379(10) 0.0246(8) 0.0246(8) 0.0011(7) -0.0040(7) 0.0106(7)
N4 0.0204(6) 0.0223(6) 0.0185(6) -0.0014(5) 0.0004(5) 0.0040(5)
C14 0.0188(8) 0.0437(10) 0.0321(9) -0.0021(8) -0.0039(7) -0.0006(7)
C13 0.0348(9) 0.0310(8) 0.0205(8) -0.0060(7) -0.0005(7) 0.0069(7)
C12 0.0337(9) 0.0217(7) 0.0260(8) -0.0099(7) -0.0005(7) 0.0068(7)
C3 0.0432(11) 0.0342(9) 0.0359(10) 0.0015(8) 0.0123(8) 0.0226(8)

loop_
_atom_type_symbol
_atom_type_description
_atom_type_scat_dispersion_real
_atom_type_scat_dispersion_imag
_atom_type_scat_source
C C 0.0033 0.0016 'International Tables Vol C Tables 4.2.6.8 and 6.1.1.4'
H H 0.0000 0.0000 'International Tables Vol C Tables 4.2.6.8 and 6.1.1.4'
N N 0.0061 0.0033 'International Tables Vol C Tables 4.2.6.8 and 6.1.1.4'
Si Si 0.0817 0.0704 'International Tables Vol C Tables 4.2.6.8 and 6.1.1.4'
Co Co 0.3494 0.9721 'International Tables Vol C Tables 4.2.6.8 and 6.1.1.4'

loop_
_geom_angle_atom_site_label_1
_geom_angle_atom_site_label_2
_geom_angle_atom_site_label_3
_geom_angle
Si2 N1 Si1 122.98(7)
Si2 N1 Co1 122.43(7)
Si1 N1 Co1 114.31(6)
N1 Co1 N2 116.33(5)
N1 Co1 N3 106.68(5)
N2 Co1 N3 118.76(5)
N1 Co1 N4 121.19(5)
N2 Co1 N4 106.69(5)
N3 Co1 N4 83.50(5)
N1 Si1 C1 115.45(7)
N1 Si1 C2 114.03(8)
C1 Si1 C2 106.86(9)
N1 Si1 H2 108.0(7)
C1 Si1 H2 105.5(7)
C2 Si1 H2 106.4(7)
N1 Si2 C3 113.99(7)
N1 Si2 C4 112.92(7)
C3 Si2 C4 106.97(9)
N1 Si2 H1 111.0(7)
C3 Si2 H1 106.9(7)
C4 Si2 H1 104.4(7)
Si3 N2 Si4 127.78(8)
Si3 N2 Co1 125.81(7)
Si4 N2 Co1 105.81(6)
N2 Si4 C8 115.63(8)
N2 Si4 C7 116.16(8)
C8 Si4 C7 106.22(9)
N2 Si4 H4 108.3(7)
C8 Si4 H4 104.5(7)
C7 Si4 H4 104.9(7)
N2 Si3 C5 114.49(8)
N2 Si3 C6 113.21(7)
C5 Si3 C6 107.03(9)
N2 Si3 H3 110.7(7)
C5 Si3 H3 101.9(7)
C6 Si3 H3 108.8(7)
C11 N3 C12 107.98(13)
C11 N3 C9 109.96(13)
C12 N3 C9 108.25(12)
C11 N3 Co1 109.71(9)
C12 N3 Co1 117.27(10)
C9 N3 Co1 103.49(9)
Si1 C1 H1A 109.5
Si1 C1 H1B 109.5
H1A C1 H1B 109.5
Si1 C1 H1C 109.5
H1A C1 H1C 109.5
H1B C1 H1C 109.5
Si1 C2 H2A 109.5
Si1 C2 H2B 109.5
H2A C2 H2B 109.5
Si1 C2 H2C 109.5
H2A C2 H2C 109.5
H2B C2 H2C 109.5
Si2 C4 H4A 109.5
Si2 C4 H4B 109.5
H4A C4 H4B 109.5
Si2 C4 H4C 109.5
H4A C4 H4C 109.5
H4B C4 H4C 109.5
Si4 C8 H8A 109.5
Si4 C8 H8B 109.5
H8A C8 H8B 109.5
Si4 C8 H8C 109.5
H8A C8 H8C 109.5
H8B C8 H8C 109.5
Si4 C7 H7A 109.5
Si4 C7 H7B 109.5
H7A C7 H7B 109.5
Si4 C7 H7C 109.5
H7A C7 H7C 109.5
H7B C7 H7C 109.5
Si3 C5 H5A 109.5
Si3 C5 H5B 109.5
H5A C5 H5B 109.5
Si3 C5 H5C 109.5
H5A C5 H5C 109.5
H5B C5 H5C 109.5
Si3 C6 H6A 109.5
Si3 C6 H6B 109.5
H6A C6 H6B 109.5
Si3 C6 H6C 109.5
H6A C6 H6C 109.5
H6B C6 H6C 109.5
N3 C11 H11A 109.5
N3 C11 H11B 109.5
H11A C11 H11B 109.5
N3 C11 H11C 109.5
H11A C11 H11C 109.5
H11B C11 H11C 109.5
N3 C9 C10 111.15(13)
N3 C9 H9A 109.4
C10 C9 H9A 109.4
N3 C9 H9B 109.4
C10 C9 H9B 109.4
H9A C9 H9B 108.0
N4 C10 C9 111.15(13)
N4 C10 H10A 109.4
C9 C10 H10A 109.4
N4 C10 H10B 109.4
C9 C10 H10B 109.4
H10A C10 H10B 108.0
C10 N4 C13 108.32(13)
C10 N4 C14 109.64(13)
C13 N4 C14 107.10(13)
C10 N4 Co1 105.82(9)
C13 N4 Co1 117.22(10)
C14 N4 Co1 108.60(10)
N4 C14 H14A 109.5
N4 C14 H14B 109.5
H14A C14 H14B 109.5
N4 C14 H14C 109.5
H14A C14 H14C 109.5
H14B C14 H14C 109.5
N4 C13 H13A 109.5
N4 C13 H13B 109.5
H13A C13 H13B 109.5
N4 C13 H13C 109.5
H13A C13 H13C 109.5
H13B C13 H13C 109.5
N3 C12 H12A 109.5
N3 C12 H12B 109.5
H12A C12 H12B 109.5
N3 C12 H12C 109.5
H12A C12 H12C 109.5
H12B C12 H12C 109.5
Si2 C3 H3A 109.5
Si2 C3 H3B 109.5
H3A C3 H3B 109.5
Si2 C3 H3C 109.5
H3A C3 H3C 109.5
H3B C3 H3C 109.5

loop_
_geom_bond_atom_site_label_1
_geom_bond_atom_site_label_2
_geom_bond_distance
N1 Si2 1.7023(12)
N1 Si1 1.7025(13)
N1 Co1 1.9683(12)
Co1 N2 1.9747(12)
Co1 N3 2.1836(12)
Co1 N4 2.1844(13)
Co1 Si1 3.0873(4)
Co1 Si2 3.2196(5)
Co1 Si3 3.2698(5)
Co1 Si4 2.9382(4)
Si1 C1 1.8747(18)
Si1 C2 1.8780(18)
Si1 H2 1.399(18)
Si2 C3 1.8733(17)
Si2 C4 1.8706(17)
Si2 H1 1.400(17)
N2 Si3 1.6953(13)
N2 Si4 1.7032(13)
Si4 C8 1.8631(18)
Si4 C7 1.8710(17)
Si4 H4 1.421(18)
Si3 C5 1.8743(19)
Si3 C6 1.8756(17)
Si3 H3 1.526(18)
N3 C11 1.478(2)
N3 C12 1.4824(19)
N3 C9 1.482(2)
C1 H1A 0.9800
C1 H1B 0.9800
C1 H1C 0.9800
C2 H2A 0.9800
C2 H2B 0.9800
C2 H2C 0.9800
C4 H4A 0.9800
C4 H4B 0.9800
C4 H4C 0.9800
C8 H8A 0.9800
C8 H8B 0.9800
C8 H8C 0.9800
C7 H7A 0.9800
C7 H7B 0.9800
C7 H7C 0.9800
C5 H5A 0.9800
C5 H5B 0.9800
C5 H5C 0.9800
C6 H6A 0.9800
C6 H6B 0.9800
C6 H6C 0.9800
C11 H11A 0.9800
C11 H11B 0.9800
C11 H11C 0.9800
C9 C10 1.513(2)
C9 H9A 0.9900
C9 H9B 0.9900
C10 N4 1.480(2)
C10 H10A 0.9900
C10 H10B 0.9900
N4 C13 1.478(2)
N4 C14 1.480(2)
C14 H14A 0.9800
C14 H14B 0.9800
C14 H14C 0.9800
C13 H13A 0.9800
C13 H13B 0.9800
C13 H13C 0.9800
C12 H12A 0.9800
C12 H12B 0.9800
C12 H12C 0.9800
C3 H3A 0.9800
C3 H3B 0.9800
C3 H3C 0.9800

loop_
_geom_torsion_atom_site_label_1
_geom_torsion_atom_site_label_2
_geom_torsion_atom_site_label_3
_geom_torsion_atom_site_label_4
_geom_torsion
Si2 N1 Co1 N2 102.63(8)
Si1 N1 Co1 N2 -71.52(8)
Si2 N1 Co1 N3 -122.24(8)
Si1 N1 Co1 N3 63.61(8)
Si2 N1 Co1 N4 -29.76(10)
Si1 N1 Co1 N4 156.08(6)
Si2 N1 Si1 C1 -76.88(11)
Co1 N1 Si1 C1 97.23(9)
Si2 N1 Si1 C2 47.44(11)
Co1 N1 Si1 C2 -138.44(8)
Si1 N1 Si2 C3 39.99(12)
Co1 N1 Si2 C3 -133.66(9)
Si1 N1 Si2 C4 -82.36(10)
Co1 N1 Si2 C4 103.99(9)
N1 Co1 N2 Si3 110.59(9)
N3 Co1 N2 Si3 -18.98(11)
N4 Co1 N2 Si3 -110.68(8)
N1 Co1 N2 Si4 -61.10(8)
N3 Co1 N2 Si4 169.33(5)
N4 Co1 N2 Si4 77.64(7)
Si3 N2 Si4 C8 -72.40(12)
Co1 N2 Si4 C8 99.07(9)
Si3 N2 Si4 C7 53.11(13)
Co1 N2 Si4 C7 -135.42(8)
Si4 N2 Si3 C5 -20.86(13)
Co1 N2 Si3 C5 169.27(9)
Si4 N2 Si3 C6 102.20(11)
Co1 N2 Si3 C6 -67.67(11)
N1 Co1 N3 C11 22.79(12)
N2 Co1 N3 C11 156.63(10)
N4 Co1 N3 C11 -97.87(11)
N1 Co1 N3 C12 -100.82(11)
N2 Co1 N3 C12 33.02(13)
N4 Co1 N3 C12 138.52(12)
N1 Co1 N3 C9 140.11(10)
N2 Co1 N3 C9 -86.05(11)
N4 Co1 N3 C9 19.45(10)
C11 N3 C9 C10 71.82(17)
C12 N3 C9 C10 -170.44(14)
Co1 N3 C9 C10 -45.32(15)
N3 C9 C10 N4 58.00(19)
C9 C10 N4 C13 -162.36(14)
C9 C10 N4 C14 81.08(17)
C9 C10 N4 Co1 -35.87(16)
N1 Co1 N4 C10 -96.99(11)
N2 Co1 N4 C10 126.72(10)
N3 Co1 N4 C10 8.60(10)
N1 Co1 N4 C13 23.88(13)
N2 Co1 N4 C13 -112.41(11)
N3 Co1 N4 C13 129.47(12)
N1 Co1 N4 C14 145.36(10)
N2 Co1 N4 C14 9.07(11)
N3 Co1 N4 C14 -109.05(11)
